data_1528535
loop_
_publ_author_name
'Gravereau, P.'
'Benmokhtar, S.'
'Lebraud, E.'
'Chaminade, J.P.'
'El Jazouli, A.'
'Denux, D.'

_publ_section_title
;
 Jahn-Teller phase transition in Cu0.50 Ti O (P O4): Powder structural
 characterization of the beta-variety and thermal study
;
_journal_name_full 'Solid State Sciences'
_journal_page_first 258
_journal_page_last 266
_journal_volume 9
_journal_year 2007
_chemical_formula_sum 'Cu0.5 O5 P Ti'
_chemical_name_systematic 'Cu0.5 Ti O (P O4)'
_space_group_IT_number 14
_symmetry_space_group_name_Hall '-P 2ybc'
_symmetry_space_group_name_H-M 'P 1 21/c 1'
_cell_angle_alpha 90
_cell_angle_beta 119.34
_cell_angle_gamma 90
_cell_formula_units_Z 4
_cell_length_a 7.119
_cell_length_b 7.718
_cell_length_c 7.303
_cell_volume 349.789
_citation_journal_id_ASTM SSSCFJ
_cod_data_source_file Gravereau_SSSCFJ_2007_1324.cif
_cod_data_source_block Cu0.5O5P1Ti1
_cod_original_cell_volume 349.7887
_cod_original_formula_sum 'Cu0.5 O5 P1 Ti1'
_cod_database_code 1528535

loop_
_symmetry_equiv_pos_as_xyz
x,y,z
-x,y+1/2,-z+1/2
-x,-y,-z
x,-y-1/2,z-1/2

loop_
_atom_site_label
_atom_site_type_symbol
_atom_site_fract_x
_atom_site_fract_y
_atom_site_fract_z
_atom_site_occupancy
_atom_site_U_iso_or_equiv
P1 P+5 0.24 0.105 0.744 1 0.0
O2 O-2 0.812 0.023 0.117 1 0.0
Ti1 Ti+4 0.731 0.217 0.531 1 0.0
O4 O-2 0.301 -0.012 0.612 1 0.0
O3 O-2 0.447 0.206 0.904 1 0.0
Cu1 Cu+2 0 0 0 1 0.0
O1 O-2 0.77 0.153 0.77 1 0.0
O5 O-2 0.055 0.273 0.126 1 0.0
